data_4071017
loop_
_publ_author_name
'Adams, Richard D.'
'Boswell, Erin M.'
'Captain, Burjor'

_publ_section_title
;
 Synthesis and Properties of an Unusual New High-Symmetry
 Osmium&#x2212;Palladium Carbonyl Cluster Complex
;
_journal_issue 6
_journal_name_full Organometallics
_journal_page_first 1169
_journal_paper_doi 10.1021/om701206r
_journal_volume 27
_journal_year 2008
_chemical_formula_sum 'C60 H108 O12 Os4 P4 Pd4'
_chemical_formula_weight 2331.74
_chemical_name_systematic
; 
 ? 
;
_space_group_IT_number 217
_symmetry_cell_setting cubic
_symmetry_space_group_name_Hall 'I -4 2 3'
_symmetry_space_group_name_H-M 'I -4 3 m'
_atom_sites_solution_hydrogens geom
_atom_sites_solution_primary direct
_atom_sites_solution_secondary difmap
_audit_creation_method SHELXL-97
_cell_angle_alpha 90.00
_cell_angle_beta 90.00
_cell_angle_gamma 90.00
_cell_formula_units_Z 2
_cell_length_a 16.4893(2)
_cell_length_b 16.4893(2)
_cell_length_c 16.4893(2)
_cell_measurement_reflns_used 2316
_cell_measurement_temperature 293(2)
_cell_measurement_theta_max 28.23
_cell_measurement_theta_min 2.47
_cell_volume 4483.39(9)
_computing_structure_refinement 'SHELXL-97 (Sheldrick, 1997)'
_computing_structure_solution 'SHELXS-97 (Sheldrick, 1990)'
_diffrn_ambient_temperature 293(2)
_diffrn_measured_fraction_theta_full 0.997
_diffrn_measured_fraction_theta_max 0.997
_diffrn_radiation_monochromator graphite
_diffrn_radiation_source 'fine-focus sealed tube'
_diffrn_radiation_type MoK\a
_diffrn_radiation_wavelength 0.71073
_diffrn_reflns_av_R_equivalents 0.0242
_diffrn_reflns_av_sigmaI/netI 0.0187
_diffrn_reflns_limit_h_max 21
_diffrn_reflns_limit_h_min -21
_diffrn_reflns_limit_k_max 20
_diffrn_reflns_limit_k_min -21
_diffrn_reflns_limit_l_max 21
_diffrn_reflns_limit_l_min -16
_diffrn_reflns_number 16758
_diffrn_reflns_theta_full 28.30
_diffrn_reflns_theta_max 28.30
_diffrn_reflns_theta_min 2.47
_diffrn_standards_decay_% <1
_exptl_absorpt_coefficient_mu 6.541
_exptl_absorpt_correction_T_max 1.000
_exptl_absorpt_correction_T_min 0.673
_exptl_absorpt_correction_type multi-scan
_exptl_crystal_colour dark
_exptl_crystal_density_diffrn 1.727
_exptl_crystal_density_method 'not measured'
_exptl_crystal_description block
_exptl_crystal_F_000 2224
_exptl_crystal_size_max 0.30
_exptl_crystal_size_mid 0.25
_exptl_crystal_size_min 0.20
_refine_diff_density_max 1.975
_refine_diff_density_min -0.341
_refine_diff_density_rms 0.205
_refine_ls_abs_structure_details 'Flack H D (1983), Acta Cryst. A39, 876-881'
_refine_ls_abs_structure_Flack 0.010(17)
_refine_ls_extinction_method none
_refine_ls_goodness_of_fit_ref 1.494
_refine_ls_hydrogen_treatment constr
_refine_ls_matrix_type full
_refine_ls_number_parameters 61
_refine_ls_number_reflns 1052
_refine_ls_number_restraints 6
_refine_ls_restrained_S_all 1.500
_refine_ls_R_factor_all 0.0224
_refine_ls_R_factor_gt 0.0221
_refine_ls_shift/su_max 0.003
_refine_ls_shift/su_mean 0.001
_refine_ls_structure_factor_coef Fsqd
_refine_ls_weighting_details 'calc w=1/[\s^2^(Fo^2^)+(0.0471P)^2^+5.3408P] where P=(Fo^2^+2Fc^2^)/3'
_refine_ls_weighting_scheme calc
_refine_ls_wR_factor_gt 0.0881
_refine_ls_wR_factor_ref 0.0883
_reflns_number_gt 1037
_reflns_number_total 1052
_reflns_threshold_expression >2sigma(I)
_cod_data_source_file om701206r-file002.cif
_cod_data_source_block i-43m
_cod_depositor_comments
;
The following automatic conversions were performed:

'_symmetry_cell_setting' value 'Cubic' changed to 'cubic' according
to /home/saulius/struct/CIF-dictionaries/cif_core.dic dictionary
named 'cif_core.dic' version 2.4.1 from
2010-06-29.

'_exptl_absorpt_correction_type' value 'Multi-Scan'
changed to 'multi-scan' according to
/home/saulius/struct/CIF-dictionaries/cif_core.dic dictionary named
'cif_core.dic' version 2.4.1 from 2010-06-29.

Automatic conversion script
Id: cif_fix_values 1715 2011-07-08 13:25:40Z adriana 
;
_cod_original_sg_symbol_H-M I-43m
_cod_database_code 4071017

loop_
_symmetry_equiv_pos_as_xyz
'x, y, z'
'-x, -y, z'
'-x, y, -z'
'x, -y, -z'
'z, x, y'
'z, -x, -y'
'-z, -x, y'
'-z, x, -y'
'y, z, x'
'-y, z, -x'
'y, -z, -x'
'-y, -z, x'
'y, x, z'
'-y, -x, z'
'y, -x, -z'
'-y, x, -z'
'x, z, y'
'-x, z, -y'
'-x, -z, y'
'x, -z, -y'
'z, y, x'
'z, -y, -x'
'-z, y, -x'
'-z, -y, x'
'x+1/2, y+1/2, z+1/2'
'-x+1/2, -y+1/2, z+1/2'
'-x+1/2, y+1/2, -z+1/2'
'x+1/2, -y+1/2, -z+1/2'
'z+1/2, x+1/2, y+1/2'
'z+1/2, -x+1/2, -y+1/2'
'-z+1/2, -x+1/2, y+1/2'
'-z+1/2, x+1/2, -y+1/2'
'y+1/2, z+1/2, x+1/2'
'-y+1/2, z+1/2, -x+1/2'
'y+1/2, -z+1/2, -x+1/2'
'-y+1/2, -z+1/2, x+1/2'
'y+1/2, x+1/2, z+1/2'
'-y+1/2, -x+1/2, z+1/2'
'y+1/2, -x+1/2, -z+1/2'
'-y+1/2, x+1/2, -z+1/2'
'x+1/2, z+1/2, y+1/2'
'-x+1/2, z+1/2, -y+1/2'
'-x+1/2, -z+1/2, y+1/2'
'x+1/2, -z+1/2, -y+1/2'
'z+1/2, y+1/2, x+1/2'
'z+1/2, -y+1/2, -x+1/2'
'-z+1/2, y+1/2, -x+1/2'
'-z+1/2, -y+1/2, x+1/2'

loop_
_atom_site_label
_atom_site_type_symbol
_atom_site_fract_x
_atom_site_fract_y
_atom_site_fract_z
_atom_site_U_iso_or_equiv
_atom_site_adp_type
_atom_site_occupancy
_atom_site_symmetry_multiplicity
_atom_site_calc_flag
_atom_site_refinement_flags
_atom_site_disorder_assembly
_atom_site_disorder_group
Os1 Os 0.438602(15) 0.438602(15) 0.561398(15) 0.02833(16) Uani 1 6 d S . .
Pd1 Pd 0.40014(4) 0.40014(4) 0.40014(4) 0.0398(3) Uani 1 6 d S . .
P1 P 0.31508(15) 0.31508(15) 0.31508(15) 0.0474(9) Uani 1 6 d S . .
O11 O 0.4370(4) 0.4370(4) 0.7454(4) 0.065(2) Uani 1 2 d S . .
C1 C 0.3784(9) 0.2695(8) 0.2264(8) 0.059(4) Uani 0.50 1 d PD A -1
C2 C 0.4606(9) 0.2439(11) 0.2641(12) 0.062(7) Uani 0.50 1 d PD A -1
H2A H 0.5019 0.2445 0.2231 0.093 Uiso 0.50 1 calc PR A -1
H2B H 0.4560 0.1903 0.2862 0.093 Uiso 0.50 1 calc PR A -1
H2C H 0.4749 0.2812 0.3065 0.093 Uiso 0.50 1 calc PR A -1
C3 C 0.3951(13) 0.3381(11) 0.1661(10) 0.084(6) Uani 0.50 1 d PD A -1
H3A H 0.4261 0.3175 0.1213 0.126 Uiso 0.50 1 calc PR A -1
H3B H 0.4250 0.3804 0.1926 0.126 Uiso 0.50 1 calc PR A -1
H3C H 0.3446 0.3594 0.1464 0.126 Uiso 0.50 1 calc PR A -1
C4 C 0.3369(11) 0.1976(14) 0.1851(15) 0.107(10) Uani 0.50 1 d PD A -1
H4A H 0.3380 0.2050 0.1274 0.161 Uiso 0.50 1 calc PR A -1
H4B H 0.2817 0.1940 0.2032 0.161 Uiso 0.50 1 calc PR A -1
H4C H 0.3651 0.1485 0.1989 0.161 Uiso 0.50 1 calc PR A -1
C11 C 0.4407(4) 0.4407(4) 0.6767(5) 0.043(2) Uani 1 2 d S . .

loop_
_atom_site_aniso_label
_atom_site_aniso_U_11
_atom_site_aniso_U_22
_atom_site_aniso_U_33
_atom_site_aniso_U_23
_atom_site_aniso_U_13
_atom_site_aniso_U_12
Os1 0.02833(16) 0.02833(16) 0.02833(16) 0.00156(9) 0.00156(9) -0.00156(9)
Pd1 0.0398(3) 0.0398(3) 0.0398(3) -0.0067(2) -0.0067(2) -0.0067(2)
P1 0.0474(9) 0.0474(9) 0.0474(9) -0.0097(9) -0.0097(9) -0.0097(9)
O11 0.080(3) 0.080(3) 0.033(3) 0.000(2) 0.000(2) -0.022(6)
C1 0.071(9) 0.061(8) 0.044(7) -0.024(6) -0.003(6) -0.010(7)
C2 0.067(7) 0.047(9) 0.073(16) -0.011(11) 0.007(7) -0.002(6)
C3 0.097(14) 0.104(16) 0.050(9) -0.003(9) 0.010(9) -0.018(12)
C4 0.091(11) 0.13(3) 0.10(2) -0.084(16) -0.04(2) 0.02(2)
C11 0.049(3) 0.049(3) 0.032(3) 0.005(2) 0.005(2) -0.006(4)

loop_
_atom_type_symbol
_atom_type_description
_atom_type_scat_dispersion_real
_atom_type_scat_dispersion_imag
_atom_type_scat_source
C C 0.0033 0.0016 'International Tables Vol C Tables 4.2.6.8 and 6.1.1.4'
H H 0.0000 0.0000 'International Tables Vol C Tables 4.2.6.8 and 6.1.1.4'
O O 0.0106 0.0060 'International Tables Vol C Tables 4.2.6.8 and 6.1.1.4'
P P 0.1023 0.0942 'International Tables Vol C Tables 4.2.6.8 and 6.1.1.4'
Pd Pd -0.9988 1.0072 'International Tables Vol C Tables 4.2.6.8 and 6.1.1.4'
Os Os -1.2165 7.6030 'International Tables Vol C Tables 4.2.6.8 and 6.1.1.4'

loop_
_geom_angle_atom_site_label_1
_geom_angle_atom_site_label_2
_geom_angle_atom_site_label_3
_geom_angle
_geom_angle_site_symmetry_1
_geom_angle_site_symmetry_3
C11 Os1 C11 92.1(4) 8_656 .
C11 Os1 C11 92.1(4) 8_656 11_566
C11 Os1 C11 92.1(4) . 11_566
C11 Os1 Pd1 76.16(14) 8_656 .
C11 Os1 Pd1 162.9(3) . .
C11 Os1 Pd1 76.16(14) 11_566 .
C11 Os1 Pd1 162.9(3) 8_656 3_656
C11 Os1 Pd1 76.16(14) . 3_656
C11 Os1 Pd1 76.16(14) 11_566 3_656
Pd1 Os1 Pd1 112.162(13) . 3_656
C11 Os1 Pd1 76.16(14) 8_656 4_566
C11 Os1 Pd1 76.16(14) . 4_566
C11 Os1 Pd1 162.9(3) 11_566 4_566
Pd1 Os1 Pd1 112.162(13) . 4_566
Pd1 Os1 Pd1 112.162(13) 3_656 4_566
C11 Os1 Os1 88.5(3) 8_656 4_566
C11 Os1 Os1 133.9(2) . 4_566
C11 Os1 Os1 133.9(2) 11_566 4_566
Pd1 Os1 Os1 59.323(12) . 4_566
Pd1 Os1 Os1 108.641(15) 3_656 4_566
Pd1 Os1 Os1 59.322(12) 4_566 4_566
C11 Os1 Os1 133.9(2) 8_656 2_665
C11 Os1 Os1 88.5(3) . 2_665
C11 Os1 Os1 133.9(2) 11_566 2_665
Pd1 Os1 Os1 108.641(15) . 2_665
Pd1 Os1 Os1 59.321(12) 3_656 2_665
Pd1 Os1 Os1 59.324(12) 4_566 2_665
Os1 Os1 Os1 60.0 4_566 2_665
C11 Os1 Os1 133.9(2) 8_656 3_656
C11 Os1 Os1 133.9(2) . 3_656
C11 Os1 Os1 88.5(3) 11_566 3_656
Pd1 Os1 Os1 59.324(12) . 3_656
Pd1 Os1 Os1 59.321(12) 3_656 3_656
Pd1 Os1 Os1 108.641(15) 4_566 3_656
Os1 Os1 Os1 60.0 4_566 3_656
Os1 Os1 Os1 60.0 2_665 3_656
P1 Pd1 Os1 143.905(15) . 4_566
P1 Pd1 Os1 143.905(15) . .
Os1 Pd1 Os1 61.35(2) 4_566 .
P1 Pd1 Os1 143.905(15) . 3_656
Os1 Pd1 Os1 61.36(2) 4_566 3_656
Os1 Pd1 Os1 61.35(2) . 3_656
C1 P1 C1 29.9(7) 9 21
C1 P1 C1 81.4(7) 9 17
C1 P1 C1 108.6(4) 21 17
C1 P1 C1 108.6(4) 9 5
C1 P1 C1 81.4(7) 21 5
C1 P1 C1 131.0(7) 17 5
C1 P1 C1 108.6(4) 9 .
C1 P1 C1 131.0(7) 21 .
C1 P1 C1 29.9(7) 17 .
C1 P1 C1 108.6(4) 5 .
C1 P1 C1 131.0(7) 9 13
C1 P1 C1 108.6(4) 21 13
C1 P1 C1 108.6(4) 17 13
C1 P1 C1 29.9(7) 5 13
C1 P1 C1 81.4(7) . 13
C1 P1 Pd1 110.3(4) 9 .
C1 P1 Pd1 110.3(4) 21 .
C1 P1 Pd1 110.3(4) 17 .
C1 P1 Pd1 110.3(4) 5 .
C1 P1 Pd1 110.3(4) . .
C1 P1 Pd1 110.3(4) 13 .
C4 C1 C3 111.4(11) . .
C4 C1 C2 111.0(10) . .
C3 C1 C2 107.7(11) . .
C4 C1 P1 113.2(11) . .
C3 C1 P1 107.4(10) . .
C2 C1 P1 105.8(9) . .
O11 C11 Os1 174.1(9) . .

loop_
_geom_bond_atom_site_label_1
_geom_bond_atom_site_label_2
_geom_bond_distance
_geom_bond_site_symmetry_2
Os1 C11 1.902(8) 8_656
Os1 C11 1.902(8) .
Os1 C11 1.902(8) 11_566
Os1 Pd1 2.8063(9) .
Os1 Pd1 2.8063(9) 3_656
Os1 Pd1 2.8063(9) 4_566
Os1 Os1 2.8634(7) 4_566
Os1 Os1 2.8635(7) 2_665
Os1 Os1 2.8635(7) 3_656
Pd1 P1 2.429(5) .
Pd1 Os1 2.8062(9) 4_566
Pd1 Os1 2.8063(9) 3_656
P1 C1 1.948(16) 9
P1 C1 1.948(16) 21
P1 C1 1.948(16) 17
P1 C1 1.948(16) 5
P1 C1 1.948(16) .
P1 C1 1.948(16) 13
O11 C11 1.136(11) .
C1 C4 1.529(14) .
C1 C3 1.531(14) .
C1 C2 1.550(15) .
